data_1529915
loop_
_publ_author_name
'Evain, M.'
'Brec, R.'
'Ouvrard, G.'
'Rouxel, J.'

_publ_section_title
;
 Synthesis and structure determination of a new layered compound: V2 P4
 S13
;
_journal_name_full 'Journal of Solid State Chemistry'
_journal_page_first 12
_journal_page_last 20
_journal_volume 56
_journal_year 1985
_chemical_formula_sum 'P4 S13 V2'
_chemical_name_systematic 'V2 P4 S13'
_space_group_IT_number 2
_symmetry_space_group_name_Hall '-P 1'
_symmetry_space_group_name_H-M 'P -1'
_cell_angle_alpha 72.15
_cell_angle_beta 110.82
_cell_angle_gamma 110.13
_cell_formula_units_Z 2
_cell_length_a 9.112
_cell_length_b 9.68
_cell_length_c 11.62
_cell_volume 879.449
_citation_journal_id_ASTM JSSCBI
_cod_data_source_file Evain_JSSCBI_1985_1041.cif
_cod_data_source_block P4S13V2
_cod_original_cell_volume 879.4489
_cod_database_code 1529915

loop_
_symmetry_equiv_pos_as_xyz
x,y,z
-x,-y,-z

loop_
_atom_site_label
_atom_site_type_symbol
_atom_site_fract_x
_atom_site_fract_y
_atom_site_fract_z
_atom_site_occupancy
_atom_site_U_iso_or_equiv
P2 P+5 0.2406 0.4286 0.7223 1 0.0
S3 S-2 0.4625 0.1345 0.7835 1 0.0
P4 P+5 0.128 0.7676 0.979 1 0.0
S11 S-2 0.7058 0.7935 0.5582 1 0.0
S6 S-2 0.4263 0.5058 0.6303 1 0.0
S5 S-2 0.0854 0.3646 0.1139 1 0.0
S10 S-2 0.6759 0.6128 0.0913 1 0.0
P3 P+5 0.4982 0.258 0.3914 1 0.0
S4 S-2 0.656 0.1548 0.5409 1 0.0
P1 P+5 0.2227 0.0653 0.7521 1 0.0
S12 S-2 0.5243 0.818 0.7586 1 0.0
S7 S-2 0.8687 0.0876 0.3559 1 0.0
S8 S-2 0.0866 0.5578 0.6662 1 0.0
S9 S-2 0.1441 -0.0006 0.9167 1 0.0
S13 S-2 0.8802 0.2682 0.844 1 0.0
V1 V+3 0.896 0.50639 0.10937 1 0.0
S2 S-2 0.6946 0.2932 0.0428 1 0.0
S1 S-2 0.9001 0.7654 0.353 1 0.0
V2 V+3 0.6012 0.99209 0.38991 1 0.0
